data_1536920
loop_
_publ_author_name
'Zakharov, M.A.'
'Troyanov, S.I.'
'Kemnitz, E.'

_publ_section_title
;
 Calcium leaching from glass in selenic acid. The crystal structure of
 calcium hydrogen selenates: Ca (H Se O4)2 * H2 O and Cs Ca (H Se O4)3
;
_journal_name_full 'Zhurnal Neorganicheskoi Khimii'
_journal_page_first 1061
_journal_page_last 1064
_journal_volume 49
_journal_year 2004
_chemical_formula_sum 'Ca H4 O9 Se2'
_chemical_name_systematic 'Ca (H Se O4)2 (H2 O)'
_space_group_IT_number 14
_symmetry_space_group_name_Hall '-P 2ybc'
_symmetry_space_group_name_H-M 'P 1 21/c 1'
_cell_angle_alpha 90
_cell_angle_beta 91.99
_cell_angle_gamma 90
_cell_formula_units_Z 4
_cell_length_a 5.839
_cell_length_b 15.199
_cell_length_c 8.163
_cell_volume 724.005
_citation_journal_id_ASTM ZNOKAQ
_cod_data_source_file Zakharov_ZNOKAQ_2004_1253.cif
_cod_data_source_block H4Ca1O9Se2
_cod_original_cell_volume 724.0046
_cod_original_formula_sum 'H4 Ca1 O9 Se2'
_cod_database_code 1536920

loop_
_symmetry_equiv_pos_as_xyz
x,y,z
-x,y+1/2,-z+1/2
-x,-y,-z
x,-y-1/2,z-1/2

loop_
_atom_site_label
_atom_site_type_symbol
_atom_site_fract_x
_atom_site_fract_y
_atom_site_fract_z
_atom_site_occupancy
_atom_site_U_iso_or_equiv
H2 H+1 0.249 0.493 0.014 1 0.0
O8 O-2 0.245 0.51054 0.0826 1 0.0
Se1 Se+6 0.27785 0.368052 0.7061 1 0.0
H3 H+1 0.819 0.209 0.337 1 0.0
O6 O-2 0.4735 0.36905 0.21793 1 0.0
O5 O-2 0.0081 0.36666 0.1866 1 0.0
O7 O-2 0.2081 0.47641 0.3965 1 0.0
H4 H+1 0.84 0.206 0.484 1 0.0
H1 H+1 0.445 0.291 0.894 1 0.0
Ca1 Ca+2 0.77364 0.39645 0.42348 1 0.0
O4 O-2 0.3099 0.31257 0.88826 1 0.0
O9 O-2 0.7642 0.22966 0.4065 1 0.0
O2 O-2 0.4934 0.34183 0.5969 1 0.0
O3 O-2 0.0283 0.33581 0.6335 1 0.0
Se2 Se+6 0.2381 0.425201 0.22132 1 0.0
O1 O-2 0.2734 0.47252 0.7573 1 0.0
